data_7234585
loop_
_publ_author_name
'Liang Li'
'Qiang Chen'
'Zhigang Niu'
'Xinhui Zhou'
'Tao Yang'
'Wei Huang'

_publ_section_title
;
 Lanthanide metal-organic frameworks assembled from a fluorene-based
 ligand: selective sensing of Pb2+ and Fe3+ ions
;
_journal_name_full 'Journal of Materials Chemistry C'
_journal_page_first 1900
_journal_page_last 1905
_journal_paper_doi 10.1039/C5TC04320D
_journal_volume 4
_journal_year 2016
_chemical_formula_moiety 'C118 H108 N4 O28 Sm4, 15(H2O)'
_chemical_formula_sum 'C118 H138 N4 O43 Sm4'
_chemical_formula_weight 2901.72
_space_group_IT_number 2
_space_group_name_Hall '-P 1'
_space_group_name_H-M_alt 'P -1'
_symmetry_cell_setting triclinic
_symmetry_space_group_name_H-M 'P -1'
_atom_sites_solution_hydrogens geom
_atom_sites_solution_primary direct
_atom_sites_solution_secondary difmap
_cell_angle_alpha 93.171(4)
_cell_angle_beta 103.627(5)
_cell_angle_gamma 112.671(6)
_cell_formula_units_Z 1
_cell_length_a 11.4087(8)
_cell_length_b 13.6584(8)
_cell_length_c 24.0230(12)
_cell_measurement_reflns_used 1923
_cell_measurement_temperature 293(2)
_cell_measurement_theta_max 20.3
_cell_measurement_theta_min 1.9
_cell_volume 3312.0(4)
_computing_cell_refinement SMART
_computing_data_collection 'SMART (Bruker, 2000)'
_computing_data_reduction 'SAINT (Bruker, 2000)'
_computing_molecular_graphics SHELXTL
_computing_publication_material SHELXTL
_computing_structure_refinement SHELXTL
_computing_structure_solution 'SHELXTL (Bruker, 2000)'
_diffrn_ambient_temperature 293(2)
_diffrn_measured_fraction_theta_full 0.999
_diffrn_measured_fraction_theta_max 0.999
_diffrn_measurement_device_type 'Bruker Smart Aepex CCD'
_diffrn_measurement_method 'phi and omega scans'
_diffrn_radiation_monochromator graphite
_diffrn_radiation_source 'fine-focus sealed tube'
_diffrn_radiation_type MoK\a
_diffrn_radiation_wavelength 0.71073
_diffrn_reflns_av_R_equivalents 0.0617
_diffrn_reflns_av_sigmaI/netI 0.0806
_diffrn_reflns_limit_h_max 13
_diffrn_reflns_limit_h_min -12
_diffrn_reflns_limit_k_max 16
_diffrn_reflns_limit_k_min -14
_diffrn_reflns_limit_l_max 27
_diffrn_reflns_limit_l_min -28
_diffrn_reflns_number 26109
_diffrn_reflns_theta_full 25.00
_diffrn_reflns_theta_max 25.00
_diffrn_reflns_theta_min 2.21
_exptl_absorpt_coefficient_mu 1.827
_exptl_absorpt_correction_T_max 0.8983
_exptl_absorpt_correction_T_min 0.8676
_exptl_absorpt_correction_type multi-scan
_exptl_absorpt_process_details 'SADABS; Bruker, 2000'
_exptl_crystal_colour whiteless
_exptl_crystal_density_diffrn 1.455
_exptl_crystal_density_method 'not measured'
_exptl_crystal_description block
_exptl_crystal_F_000 1466
_exptl_crystal_size_max 0.08
_exptl_crystal_size_mid 0.07
_exptl_crystal_size_min 0.06
_refine_diff_density_max 3.015
_refine_diff_density_min -2.731
_refine_diff_density_rms 0.202
_refine_ls_extinction_method none
_refine_ls_goodness_of_fit_ref 1.225
_refine_ls_hydrogen_treatment constr
_refine_ls_matrix_type full
_refine_ls_number_parameters 772
_refine_ls_number_reflns 11677
_refine_ls_number_restraints 27
_refine_ls_restrained_S_all 1.225
_refine_ls_R_factor_all 0.1113
_refine_ls_R_factor_gt 0.0899
_refine_ls_shift/su_max 0.001
_refine_ls_shift/su_mean 0.000
_refine_ls_structure_factor_coef Fsqd
_refine_ls_weighting_details 'calc w=1/[\s^2^(Fo^2^)+(0.0827P)^2^+50.0286P] where P=(Fo^2^+2Fc^2^)/3'
_refine_ls_weighting_scheme calc
_refine_ls_wR_factor_gt 0.2464
_refine_ls_wR_factor_ref 0.2595
_reflns_number_gt 8923
_reflns_number_total 11677
_reflns_threshold_expression >2sigma(I)
_cod_data_source_file J-Mater-Chem-C-2016-4-1900.cif
_cod_data_source_block Sm
_cod_depositor_comments
;
The following automatic conversions were performed:

data item '_symmetry_cell_setting' value 'Triclinic' was changed to
'triclinic' in accordance with the built-in table derived from the
CIF Core dictionary named 'cif_core.dic' version 2.4.5 last updated
on 2014-11-21.

Automatic conversion script
Id: cif_fix_values 6909 2019-04-08 15:41:33Z antanas 
;
_cod_original_cell_volume 3312.0(3)
_cod_original_sg_symbol_H-M P-1
_cod_database_code 7234585

loop_
_symmetry_equiv_pos_as_xyz
'x, y, z'
'-x, -y, -z'

loop_
_atom_site_label
_atom_site_type_symbol
_atom_site_fract_x
_atom_site_fract_y
_atom_site_fract_z
_atom_site_U_iso_or_equiv
_atom_site_adp_type
_atom_site_occupancy
_atom_site_symmetry_multiplicity
_atom_site_calc_flag
_atom_site_refinement_flags
_atom_site_disorder_assembly
_atom_site_disorder_group
Sm1 Sm 0.37573(6) 0.29807(5) 0.51771(3) 0.0325(2) Uani 1 1 d . . .
Sm2 Sm 0.64698(7) -0.40226(5) 0.96206(3) 0.0394(2) Uani 1 1 d . . .
C1 C -0.2930(15) 0.5044(12) 0.0771(6) 0.049(4) Uani 1 1 d . . .
C2 C -0.2165(14) 0.4749(12) 0.1295(6) 0.046(3) Uani 1 1 d . . .
C3 C -0.2785(14) 0.3822(12) 0.1505(6) 0.049(4) Uani 1 1 d . . .
H3 H -0.3674 0.3391 0.1328 0.059 Uiso 1 1 calc R . .
C4 C -0.2110(14) 0.3526(12) 0.1971(6) 0.050(4) Uani 1 1 d . . .
H4 H -0.2525 0.2902 0.2113 0.060 Uiso 1 1 calc R . .
C5 C -0.0762(13) 0.4208(11) 0.2226(6) 0.037(3) Uani 1 1 d . . .
C6 C 0.0207(13) 0.4142(11) 0.2734(5) 0.037(3) Uani 1 1 d . . .
C7 C 0.0081(13) 0.3377(11) 0.3105(6) 0.046(3) Uani 1 1 d . . .
H7 H -0.0697 0.2758 0.3033 0.055 Uiso 1 1 calc R . .
C8 C 0.1133(16) 0.3558(11) 0.3580(6) 0.049(4) Uani 1 1 d . . .
H8 H 0.1061 0.3056 0.3831 0.059 Uiso 1 1 calc R . .
C9 C 0.2297(13) 0.4477(10) 0.3690(5) 0.037(3) Uani 1 1 d . . .
C10 C 0.3414(14) 0.4707(10) 0.4216(6) 0.039(3) Uani 1 1 d . . .
C11 C 0.2426(13) 0.5213(11) 0.3301(6) 0.041(3) Uani 1 1 d . . .
H11 H 0.3222 0.5811 0.3362 0.049 Uiso 1 1 calc R . .
C12 C 0.1400(14) 0.5058(11) 0.2839(6) 0.043(3) Uani 1 1 d . . .
C13 C 0.1261(14) 0.5762(12) 0.2383(6) 0.047(4) Uani 1 1 d . . .
C14 C 0.2277(15) 0.5883(17) 0.2030(8) 0.074(6) Uani 1 1 d . . .
H14A H 0.2198 0.5187 0.1879 0.088 Uiso 1 1 d R . .
H14B H 0.3147 0.6283 0.2283 0.088 Uiso 1 1 d R . .
H14C H 0.2119 0.6261 0.1711 0.088 Uiso 1 1 d R . .
C15 C 0.1462(18) 0.6873(13) 0.2656(8) 0.076(6) Uani 1 1 d . . .
H15A H 0.1296 0.7269 0.2347 0.091 Uiso 1 1 d R . .
H15B H 0.2347 0.7250 0.2898 0.091 Uiso 1 1 d R . .
H15C H 0.0862 0.6800 0.2888 0.091 Uiso 1 1 d R . .
C16 C -0.0143(14) 0.5141(12) 0.2016(6) 0.045(3) Uani 1 1 d . . .
C17 C -0.0854(14) 0.5409(12) 0.1541(6) 0.049(4) Uani 1 1 d . . .
H17 H -0.0447 0.6027 0.1392 0.059 Uiso 1 1 calc R . .
C18 C -0.4519(17) -0.3352(11) 0.0735(7) 0.051(4) Uani 1 1 d . . .
C19 C -0.3821(14) -0.2745(11) 0.1338(6) 0.040(3) Uani 1 1 d . . .
C20 C -0.4354(16) -0.3052(12) 0.1792(6) 0.049(4) Uani 1 1 d . . .
H20 H -0.5175 -0.3626 0.1718 0.059 Uiso 1 1 calc R . .
C21 C -0.3683(15) -0.2516(12) 0.2360(6) 0.046(3) Uani 1 1 d . . .
H21 H -0.4055 -0.2719 0.2664 0.056 Uiso 1 1 calc R . .
C22 C -0.2442(15) -0.1667(11) 0.2462(6) 0.042(3) Uani 1 1 d . . .
C23 C -0.1522(14) -0.0975(11) 0.3003(6) 0.044(3) Uani 1 1 d . . .
C24 C -0.1586(13) -0.0972(11) 0.3566(5) 0.040(3) Uani 1 1 d . . .
H24 H -0.2314 -0.1477 0.3653 0.048 Uiso 1 1 calc R . .
C25 C -0.0550(15) -0.0207(12) 0.4008(6) 0.046(3) Uani 1 1 d . . .
H25 H -0.0587 -0.0194 0.4391 0.056 Uiso 1 1 calc R . .
C26 C 0.0522(15) 0.0524(11) 0.3874(6) 0.043(3) Uani 1 1 d . . .
C27 C 0.1641(13) 0.1365(10) 0.4341(6) 0.033(3) Uani 1 1 d . . .
C28 C 0.0619(13) 0.0537(11) 0.3301(6) 0.040(3) Uani 1 1 d . . .
H28 H 0.1353 0.1031 0.3213 0.048 Uiso 1 1 calc R . .
C29 C -0.0439(14) -0.0228(11) 0.2872(6) 0.041(3) Uani 1 1 d . . .
C30 C -0.0573(15) -0.0394(12) 0.2218(6) 0.046(3) Uani 1 1 d . . .
C31 C 0.0516(18) -0.0686(17) 0.2096(8) 0.076(6) Uani 1 1 d . . .
H31A H 0.0562 -0.1269 0.2297 0.091 Uiso 1 1 d R . .
H31B H 0.1339 -0.0071 0.2233 0.091 Uiso 1 1 d R . .
H31C H 0.0335 -0.0897 0.1683 0.091 Uiso 1 1 d R . .
C32 C -0.0540(18) 0.0615(14) 0.1953(8) 0.067(5) Uani 1 1 d . . .
H32A H -0.0752 0.0447 0.1535 0.080 Uiso 1 1 d R . .
H32B H 0.0312 0.1196 0.2096 0.080 Uiso 1 1 d R . .
H32C H -0.1183 0.0824 0.2056 0.080 Uiso 1 1 d R . .
C33 C -0.1925(14) -0.1337(11) 0.1999(6) 0.042(3) Uani 1 1 d . . .
C34 C -0.2582(14) -0.1873(11) 0.1442(6) 0.040(3) Uani 1 1 d . . .
H34 H -0.2214 -0.1663 0.1139 0.049 Uiso 1 1 calc R . .
C35 C 0.4636(13) 0.1621(11) 0.5819(6) 0.038(3) Uani 1 1 d . . .
C36 C 0.4968(13) 0.0795(11) 0.6155(6) 0.037(3) Uani 1 1 d . . .
C37 C 0.5325(14) 0.0061(11) 0.5887(6) 0.040(3) Uani 1 1 d . . .
H37 H 0.5353 0.0069 0.5504 0.048 Uiso 1 1 calc R . .
C38 C 0.5636(14) -0.0672(12) 0.6190(6) 0.042(3) Uani 1 1 d . . .
H38 H 0.5875 -0.1159 0.6012 0.051 Uiso 1 1 calc R . .
C39 C 0.5592(13) -0.0685(10) 0.6756(6) 0.036(3) Uani 1 1 d . . .
C40 C 0.5799(14) -0.1392(10) 0.7175(6) 0.039(3) Uani 1 1 d . . .
C41 C 0.6165(15) -0.2247(11) 0.7126(6) 0.045(3) Uani 1 1 d . . .
H41 H 0.6309 -0.2468 0.6785 0.054 Uiso 1 1 calc R . .
C42 C 0.6309(15) -0.2761(11) 0.7607(7) 0.048(4) Uani 1 1 d . . .
H42 H 0.6533 -0.3345 0.7578 0.058 Uiso 1 1 calc R . .
C43 C 0.6134(15) -0.2444(11) 0.8115(6) 0.043(3) Uani 1 1 d . . .
C44 C 0.6256(14) -0.3003(11) 0.8631(7) 0.046(3) Uani 1 1 d . . .
C45 C 0.5767(13) -0.1574(11) 0.8155(6) 0.039(3) Uani 1 1 d . . .
H45 H 0.5650 -0.1344 0.8501 0.047 Uiso 1 1 calc R . .
C46 C 0.5583(13) -0.1069(10) 0.7691(6) 0.037(3) Uani 1 1 d . . .
C47 C 0.5160(13) -0.0137(10) 0.7631(6) 0.037(3) Uani 1 1 d . . .
C48 C 0.6110(19) 0.0843(12) 0.8088(6) 0.060(4) Uani 1 1 d . . .
H48A H 0.6168 0.0654 0.8473 0.072 Uiso 1 1 d R . .
H48B H 0.5801 0.1406 0.8055 0.072 Uiso 1 1 d R . .
H48C H 0.6961 0.1087 0.8019 0.072 Uiso 1 1 d R . .
C49 C 0.3765(16) -0.0487(14) 0.7686(7) 0.057(4) Uani 1 1 d . . .
H49A H 0.3186 -0.1132 0.7415 0.068 Uiso 1 1 d R . .
H49B H 0.3480 0.0078 0.7599 0.068 Uiso 1 1 d R . .
H49C H 0.3752 -0.0615 0.8078 0.068 Uiso 1 1 d R . .
C50 C 0.5199(13) 0.0031(10) 0.7022(6) 0.035(3) Uani 1 1 d . . .
C51 C 0.4922(13) 0.0796(10) 0.6721(6) 0.037(3) Uani 1 1 d . . .
H51 H 0.4709 0.1299 0.6901 0.044 Uiso 1 1 calc R . .
C52 C 0.115(2) 0.439(2) 0.5384(13) 0.117(8) Uani 1 1 d U . .
H52A H 0.0304 0.3861 0.5382 0.140 Uiso 1 1 d R . .
H52B H 0.1301 0.4297 0.5009 0.140 Uiso 1 1 d R . .
H52C H 0.1172 0.5097 0.5463 0.140 Uiso 1 1 d R . .
C53 C 0.213(2) 0.4157(15) 0.5851(10) 0.079(5) Uani 1 1 d U . .
C54 C 0.206(5) 0.555(3) 0.6509(15) 0.202(18) Uani 1 1 d U . .
H54A H 0.2451 0.6211 0.6366 0.243 Uiso 1 1 d R . .
H54B H 0.2291 0.5683 0.6928 0.243 Uiso 1 1 d R . .
H54C H 0.1121 0.5268 0.6356 0.243 Uiso 1 1 d R . .
C55 C 0.361(4) 0.452(3) 0.6773(12) 0.194(18) Uani 1 1 d U . .
H55A H 0.3242 0.3883 0.6941 0.233 Uiso 1 1 d R . .
H55B H 0.4019 0.5136 0.7074 0.233 Uiso 1 1 d R . .
H55C H 0.4251 0.4458 0.6593 0.233 Uiso 1 1 d R . .
C56 C 0.804(3) 0.168(2) 0.4190(14) 0.130(11) Uani 1 1 d . . .
H56A H 0.8961 0.1888 0.4243 0.156 Uiso 1 1 d R . .
H56B H 0.7662 0.1847 0.3822 0.156 Uiso 1 1 d R . .
H56C H 0.7622 0.0920 0.4192 0.156 Uiso 1 1 d R . .
C57 C 0.778(2) 0.239(2) 0.475(2) 0.156(18) Uani 1 1 d . . .
C58 C 0.791(3) 0.277(3) 0.5672(13) 0.135(11) Uani 1 1 d . . .
H58A H 0.7577 0.3278 0.5517 0.162 Uiso 1 1 d R . .
H58B H 0.8749 0.3150 0.5953 0.162 Uiso 1 1 d R . .
H58C H 0.7309 0.2297 0.5859 0.162 Uiso 1 1 d R . .
C59 C 0.860(3) 0.128(3) 0.533(2) 0.22(2) Uani 1 1 d . . .
H59A H 0.8012 0.0621 0.5076 0.265 Uiso 1 1 d R . .
H59B H 0.8621 0.1180 0.5730 0.265 Uiso 1 1 d R . .
H59C H 0.9464 0.1485 0.5283 0.265 Uiso 1 1 d R . .
N1 N 0.808(2) 0.205(2) 0.511(2) 0.181(18) Uani 1 1 d . . .
N2 N 0.249(3) 0.4739(18) 0.6328(10) 0.131(8) Uani 1 1 d U . .
O1 O -0.2274(11) 0.5647(10) 0.0481(5) 0.070(4) Uani 1 1 d . . .
O2 O -0.4157(11) 0.4683(9) 0.0654(5) 0.059(3) Uani 1 1 d . . .
O3 O 0.4528(10) 0.5419(8) 0.4236(4) 0.055(3) Uani 1 1 d . . .
O4 O 0.3173(9) 0.4180(7) 0.4627(4) 0.039(2) Uani 1 1 d . . .
O5 O -0.3959(12) -0.3104(8) 0.0350(4) 0.057(3) Uani 1 1 d . . .
O6 O -0.5665(11) -0.4100(8) 0.0659(5) 0.057(3) Uani 1 1 d . . .
O7 O 0.2682(9) 0.1951(7) 0.4212(4) 0.041(2) Uani 1 1 d . . .
O8 O 0.1579(10) 0.1480(9) 0.4851(4) 0.053(3) Uani 1 1 d . . .
O9 O 0.4561(11) 0.1550(8) 0.5289(4) 0.050(3) Uani 1 1 d . . .
O10 O 0.4396(10) 0.2305(7) 0.6078(4) 0.045(2) Uani 1 1 d . . .
O11 O 0.6370(12) -0.3893(9) 0.8576(5) 0.060(3) Uani 1 1 d . . .
O12 O 0.6268(11) -0.2582(8) 0.9118(4) 0.053(3) Uani 1 1 d . . .
O13 O 0.5423(10) 0.3567(8) 0.4651(5) 0.056(3) Uani 1 1 d . . .
O14 O 0.2587(11) 0.3505(9) 0.5733(5) 0.059(3) Uani 1 1 d . . .
O15 O 0.7350(16) 0.3033(13) 0.4574(9) 0.110(6) Uani 1 1 d . . .
O16 O 0.0000 0.5000 0.0000 0.56(9) Uani 1 2 d S . .
O17 O 0.888(9) 0.967(8) 0.979(4) 0.32(4) Uani 0.50 1 d PU . .
O18 O 0.438(11) 0.046(13) 0.997(7) 0.52(10) Uani 0.50 1 d P . .
O19 O 0.857(4) -0.411(3) 0.9407(16) 0.278(17) Uani 1 1 d DU . .
O20 O 0.867(3) -0.275(2) 0.9807(12) 0.202(11) Uani 1 1 d DU . .
O21 O 0.004(4) 0.707(3) 0.905(2) 0.31(2) Uani 1 1 d . . .
O22 O 0.050(6) 0.814(7) 0.054(2) 0.66(8) Uani 1 1 d . . .
O23 O 0.112(10) 0.718(5) 0.982(2) 0.60(8) Uani 1 1 d . . .

loop_
_atom_site_aniso_label
_atom_site_aniso_U_11
_atom_site_aniso_U_22
_atom_site_aniso_U_33
_atom_site_aniso_U_23
_atom_site_aniso_U_13
_atom_site_aniso_U_12
Sm1 0.0397(4) 0.0282(4) 0.0280(4) 0.0071(3) 0.0032(3) 0.0156(3)
Sm2 0.0487(5) 0.0331(4) 0.0257(4) 0.0071(3) -0.0039(3) 0.0137(3)
C1 0.049(9) 0.042(8) 0.043(9) 0.008(7) -0.001(7) 0.013(7)
C2 0.040(8) 0.057(9) 0.039(8) 0.012(7) -0.003(6) 0.026(7)
C3 0.030(7) 0.053(9) 0.050(9) 0.011(7) -0.008(6) 0.012(7)
C4 0.038(8) 0.045(8) 0.047(9) 0.010(7) -0.006(7) 0.006(7)
C5 0.031(7) 0.041(7) 0.032(7) 0.010(6) 0.003(5) 0.010(6)
C6 0.032(7) 0.040(7) 0.030(7) 0.009(6) -0.003(5) 0.012(6)
C7 0.030(7) 0.040(8) 0.051(9) 0.016(7) -0.001(6) 0.003(6)
C8 0.063(10) 0.038(8) 0.040(8) 0.016(6) 0.006(7) 0.017(7)
C9 0.041(8) 0.031(7) 0.030(7) 0.004(5) 0.000(6) 0.012(6)
C10 0.050(9) 0.026(6) 0.035(7) 0.009(6) 0.000(6) 0.015(6)
C11 0.035(7) 0.035(7) 0.042(8) 0.013(6) -0.004(6) 0.012(6)
C12 0.047(8) 0.042(8) 0.027(7) 0.009(6) 0.000(6) 0.012(7)
C13 0.041(8) 0.052(9) 0.037(8) 0.017(7) -0.002(6) 0.013(7)
C14 0.033(8) 0.104(15) 0.072(12) 0.044(11) 0.006(8) 0.016(9)
C15 0.066(12) 0.042(9) 0.077(13) 0.023(9) -0.020(9) 0.000(8)
C16 0.044(8) 0.056(9) 0.030(7) 0.017(7) 0.001(6) 0.018(7)
C17 0.036(8) 0.052(9) 0.046(9) 0.023(7) 0.002(6) 0.006(7)
C18 0.076(11) 0.029(7) 0.046(9) 0.008(6) 0.015(8) 0.021(8)
C19 0.044(8) 0.034(7) 0.037(8) 0.004(6) 0.005(6) 0.016(6)
C20 0.053(9) 0.037(8) 0.044(9) -0.004(7) 0.011(7) 0.010(7)
C21 0.049(9) 0.046(8) 0.042(8) 0.002(7) 0.016(7) 0.015(7)
C22 0.056(9) 0.033(7) 0.035(8) 0.000(6) 0.011(7) 0.016(7)
C23 0.046(8) 0.041(8) 0.038(8) -0.001(6) 0.009(6) 0.013(7)
C24 0.038(7) 0.043(8) 0.030(7) 0.004(6) 0.006(6) 0.010(6)
C25 0.055(9) 0.051(9) 0.035(8) -0.003(7) 0.011(7) 0.026(8)
C26 0.052(9) 0.046(8) 0.033(7) -0.005(6) 0.006(6) 0.026(7)
C27 0.036(7) 0.027(6) 0.038(8) 0.005(5) 0.006(6) 0.019(6)
C28 0.034(7) 0.037(7) 0.038(8) -0.001(6) 0.006(6) 0.008(6)
C29 0.042(8) 0.038(7) 0.040(8) 0.000(6) 0.007(6) 0.015(6)
C30 0.050(9) 0.047(8) 0.034(8) 0.001(6) 0.010(6) 0.012(7)
C31 0.063(12) 0.099(15) 0.054(11) -0.024(10) 0.011(9) 0.029(11)
C32 0.062(11) 0.058(10) 0.057(11) 0.007(8) 0.013(9) 0.003(9)
C33 0.039(8) 0.037(7) 0.049(9) 0.002(6) 0.011(7) 0.013(6)
C34 0.048(8) 0.039(7) 0.026(7) -0.002(6) 0.007(6) 0.013(6)
C35 0.040(8) 0.037(7) 0.041(8) 0.018(6) 0.013(6) 0.019(6)
C36 0.037(7) 0.040(7) 0.036(8) 0.014(6) 0.006(6) 0.019(6)
C37 0.060(9) 0.045(8) 0.030(7) 0.015(6) 0.015(6) 0.034(7)
C38 0.052(9) 0.050(8) 0.036(8) 0.008(6) 0.011(6) 0.032(7)
C39 0.041(7) 0.032(7) 0.039(8) 0.006(6) 0.011(6) 0.018(6)
C40 0.049(8) 0.033(7) 0.034(7) 0.008(6) 0.009(6) 0.017(6)
C41 0.058(9) 0.043(8) 0.046(8) 0.012(7) 0.013(7) 0.034(7)
C42 0.059(10) 0.039(8) 0.056(10) 0.017(7) 0.011(7) 0.031(7)
C43 0.053(9) 0.042(8) 0.043(8) 0.017(7) 0.015(7) 0.028(7)
C44 0.045(8) 0.033(7) 0.047(9) 0.016(7) 0.003(7) 0.007(6)
C45 0.043(8) 0.038(7) 0.042(8) 0.016(6) 0.016(6) 0.021(6)
C46 0.041(8) 0.038(7) 0.033(7) 0.013(6) 0.010(6) 0.018(6)
C47 0.042(8) 0.034(7) 0.041(8) 0.014(6) 0.014(6) 0.020(6)
C48 0.101(14) 0.047(9) 0.038(9) 0.012(7) 0.016(9) 0.038(10)
C49 0.059(10) 0.065(10) 0.068(11) 0.034(9) 0.030(8) 0.039(9)
C50 0.037(7) 0.034(7) 0.036(7) 0.011(6) 0.008(6) 0.017(6)
C51 0.041(8) 0.032(7) 0.042(8) 0.009(6) 0.011(6) 0.020(6)
C52 0.049(12) 0.113(19) 0.21(2) 0.052(17) 0.044(13) 0.043(13)
C53 0.099(15) 0.058(11) 0.104(12) 0.019(9) 0.058(10) 0.039(11)
C54 0.41(6) 0.15(3) 0.18(3) 0.05(2) 0.19(3) 0.19(4)
C55 0.38(5) 0.13(3) 0.075(17) -0.001(17) 0.009(19) 0.15(4)
C56 0.13(3) 0.11(2) 0.17(3) 0.00(2) 0.05(2) 0.07(2)
C57 0.037(13) 0.079(18) 0.33(6) 0.08(3) 0.03(2) 0.011(12)
C58 0.11(2) 0.16(3) 0.13(3) 0.01(2) 0.06(2) 0.03(2)
C59 0.12(3) 0.11(2) 0.41(7) 0.14(4) 0.01(3) 0.06(2)
N1 0.046(13) 0.13(2) 0.35(5) 0.12(3) 0.03(2) 0.020(14)
N2 0.22(3) 0.102(15) 0.116(13) 0.008(11) 0.088(13) 0.093(18)
O1 0.049(7) 0.080(8) 0.057(7) 0.034(7) -0.010(5) 0.014(6)
O2 0.047(7) 0.054(6) 0.053(7) -0.004(5) -0.019(5) 0.016(5)
O3 0.043(6) 0.057(6) 0.035(6) 0.018(5) -0.009(4) 0.001(5)
O4 0.036(5) 0.032(5) 0.036(5) 0.007(4) -0.002(4) 0.008(4)
O5 0.078(8) 0.048(6) 0.037(6) -0.002(5) 0.010(5) 0.021(6)
O6 0.059(7) 0.041(6) 0.059(7) 0.006(5) 0.006(5) 0.015(5)
O7 0.045(6) 0.038(5) 0.041(5) 0.005(4) 0.013(4) 0.018(5)
O8 0.049(6) 0.072(7) 0.030(5) -0.006(5) 0.009(4) 0.020(5)
O9 0.068(7) 0.060(6) 0.037(6) 0.018(5) 0.011(5) 0.042(6)
O10 0.065(7) 0.038(5) 0.040(6) 0.014(4) 0.018(5) 0.029(5)
O11 0.094(9) 0.048(6) 0.048(6) 0.021(5) 0.017(6) 0.041(6)
O12 0.080(8) 0.042(6) 0.038(6) 0.011(5) 0.017(5) 0.024(6)
O13 0.051(6) 0.044(6) 0.078(8) 0.011(5) 0.020(6) 0.023(5)
O14 0.063(7) 0.059(7) 0.069(8) 0.012(6) 0.030(6) 0.032(6)
O15 0.103(12) 0.089(11) 0.180(18) 0.051(12) 0.069(12) 0.063(10)
O16 0.58(15) 1.1(3) 0.32(9) 0.21(13) 0.17(9) 0.68(19)
O17 0.32(4) 0.31(4) 0.32(4) 0.051(12) 0.087(15) 0.13(2)
O18 0.30(14) 0.7(3) 0.7(2) 0.4(2) 0.24(15) 0.24(14)
O19 0.278(19) 0.29(2) 0.270(19) 0.047(10) 0.079(11) 0.115(12)
O20 0.192(14) 0.207(14) 0.188(14) 0.071(10) 0.039(9) 0.064(9)
O21 0.22(4) 0.24(4) 0.44(7) 0.03(4) 0.16(4) 0.03(3)
O22 0.36(7) 0.97(17) 0.22(5) -0.25(7) 0.13(5) -0.16(9)
O23 1.2(2) 0.35(7) 0.16(4) 0.11(5) 0.16(8) 0.23(10)

loop_
_atom_type_symbol
_atom_type_description
_atom_type_scat_dispersion_real
_atom_type_scat_dispersion_imag
_atom_type_scat_source
C C 0.0033 0.0016 'International Tables Vol C Tables 4.2.6.8 and 6.1.1.4'
O O 0.0106 0.0060 'International Tables Vol C Tables 4.2.6.8 and 6.1.1.4'
Sm Sm -0.1638 3.4418 'International Tables Vol C Tables 4.2.6.8 and 6.1.1.4'
N N 0.0061 0.0033 'International Tables Vol C Tables 4.2.6.8 and 6.1.1.4'
H H 0.0000 0.0000 'International Tables Vol C Tables 4.2.6.8 and 6.1.1.4'

loop_
_geom_angle_atom_site_label_1
_geom_angle_atom_site_label_2
_geom_angle_atom_site_label_3
_geom_angle
_geom_angle_site_symmetry_1
_geom_angle_site_symmetry_3
O4 Sm1 O14 79.1(3) . .
O4 Sm1 O3 83.8(3) . 2_666
O14 Sm1 O3 79.4(4) . 2_666
O4 Sm1 O7 76.2(3) . .
O14 Sm1 O7 121.8(4) . .
O3 Sm1 O7 146.4(3) 2_666 .
O4 Sm1 O13 77.0(3) . .
O14 Sm1 O13 146.3(4) . .
O3 Sm1 O13 74.7(4) 2_666 .
O7 Sm1 O13 74.6(3) . .
O4 Sm1 O8 96.0(3) . .
O14 Sm1 O8 78.4(4) . .
O3 Sm1 O8 157.4(4) 2_666 .
O7 Sm1 O8 53.4(3) . .
O13 Sm1 O8 127.3(3) . .
O4 Sm1 O9 151.4(3) . .
O14 Sm1 O9 128.3(3) . .
O3 Sm1 O9 107.0(4) 2_666 .
O7 Sm1 O9 81.0(3) . .
O13 Sm1 O9 80.5(3) . .
O8 Sm1 O9 83.9(4) . .
O4 Sm1 O10 155.0(3) . .
O14 Sm1 O10 79.9(3) . .
O3 Sm1 O10 79.0(3) 2_666 .
O7 Sm1 O10 127.1(3) . .
O13 Sm1 O10 115.2(3) . .
O8 Sm1 O10 93.0(3) . .
O9 Sm1 O10 52.8(3) . .
O4 Sm1 C27 85.1(3) . .
O14 Sm1 C27 99.9(4) . .
O3 Sm1 C27 168.8(3) 2_666 .
O7 Sm1 C27 26.9(3) . .
O13 Sm1 C27 101.3(4) . .
O8 Sm1 C27 26.4(3) . .
O9 Sm1 C27 82.3(3) . .
O10 Sm1 C27 111.9(3) . .
O4 Sm1 C35 175.8(3) . .
O14 Sm1 C35 104.0(4) . .
O3 Sm1 C35 93.9(4) 2_666 .
O7 Sm1 C35 104.1(4) . .
O13 Sm1 C35 99.0(4) . .
O8 Sm1 C35 87.5(4) . .
O9 Sm1 C35 26.5(3) . .
O10 Sm1 C35 26.3(3) . .
C27 Sm1 C35 97.0(4) . .
O2 Sm2 O5 76.8(4) 2_556 1_656
O2 Sm2 O20 157.4(7) 2_556 .
O5 Sm2 O20 93.4(8) 1_656 .
O2 Sm2 O6 73.6(4) 2_556 2_546
O5 Sm2 O6 127.7(4) 1_656 2_546
O20 Sm2 O6 126.9(8) . 2_546
O2 Sm2 O1 123.6(4) 2_556 1_646
O5 Sm2 O1 78.5(4) 1_656 1_646
O20 Sm2 O1 72.9(7) . 1_646
O6 Sm2 O1 83.3(4) 2_546 1_646
O2 Sm2 O12 82.2(4) 2_556 .
O5 Sm2 O12 82.0(4) 1_656 .
O20 Sm2 O12 76.3(7) . .
O6 Sm2 O12 133.7(4) 2_546 .
O1 Sm2 O12 142.1(4) 1_646 .
O2 Sm2 O11 87.7(4) 2_556 .
O5 Sm2 O11 134.4(3) 1_656 .
O20 Sm2 O11 84.8(7) . .
O6 Sm2 O11 86.3(4) 2_546 .
O1 Sm2 O11 142.0(4) 1_646 .
O12 Sm2 O11 53.3(3) . .
O2 Sm2 O19 147.2(9) 2_556 .
O5 Sm2 O19 136.0(9) 1_656 .
O20 Sm2 O19 47.1(6) . .
O6 Sm2 O19 80.8(8) 2_546 .
O1 Sm2 O19 72.1(9) 1_646 .
O12 Sm2 O19 101.9(9) . .
O11 Sm2 O19 70.2(9) . .
O2 Sm2 C44 83.9(4) 2_556 .
O5 Sm2 C44 108.1(4) 1_656 .
O20 Sm2 C44 79.8(7) . .
O6 Sm2 C44 110.5(4) 2_546 .
O1 Sm2 C44 152.3(4) 1_646 .
O12 Sm2 C44 26.5(4) . .
O11 Sm2 C44 26.8(4) . .
O19 Sm2 C44 86.1(9) . .
O2 C1 O1 123.4(13) . .
O2 C1 C2 119.4(13) . .
O1 C1 C2 117.2(14) . .
C17 C2 C3 121.5(12) . .
C17 C2 C1 118.6(13) . .
C3 C2 C1 119.9(13) . .
C4 C3 C2 121.1(13) . .
C4 C3 H3 119.4 . .
C2 C3 H3 119.4 . .
C3 C4 C5 117.4(13) . .
C3 C4 H4 121.3 . .
C5 C4 H4 121.3 . .
C16 C5 C4 121.4(12) . .
C16 C5 C6 107.9(11) . .
C4 C5 C6 130.7(12) . .
C7 C6 C12 120.1(11) . .
C7 C6 C5 130.9(12) . .
C12 C6 C5 109.0(10) . .
C8 C7 C6 118.7(13) . .
C8 C7 H7 120.6 . .
C6 C7 H7 120.6 . .
C7 C8 C9 120.9(12) . .
C7 C8 H8 119.5 . .
C9 C8 H8 119.5 . .
C8 C9 C11 119.6(12) . .
C8 C9 C10 121.4(11) . .
C11 C9 C10 118.9(12) . .
O3 C10 O4 123.8(12) . .
O3 C10 C9 118.5(11) . .
O4 C10 C9 117.6(12) . .
C12 C11 C9 120.2(13) . .
C12 C11 H11 119.9 . .
C9 C11 H11 119.9 . .
C11 C12 C6 120.4(12) . .
C11 C12 C13 130.3(13) . .
C6 C12 C13 109.3(11) . .
C16 C13 C12 102.5(11) . .
C16 C13 C15 110.9(13) . .
C12 C13 C15 111.6(13) . .
C16 C13 C14 112.0(13) . .
C12 C13 C14 110.0(12) . .
C15 C13 C14 109.6(14) . .
C13 C14 H14A 110.1 . .
C13 C14 H14B 108.5 . .
H14A C14 H14B 109.5 . .
C13 C14 H14C 109.8 . .
H14A C14 H14C 109.3 . .
H14B C14 H14C 109.7 . .
C13 C15 H15A 108.4 . .
C13 C15 H15B 110.2 . .
H15A C15 H15B 109.6 . .
C13 C15 H15C 109.9 . .
H15A C15 H15C 110.0 . .
H15B C15 H15C 108.8 . .
C5 C16 C17 119.6(13) . .
C5 C16 C13 111.2(11) . .
C17 C16 C13 129.1(13) . .
C2 C17 C16 119.0(13) . .
C2 C17 H17 120.5 . .
C16 C17 H17 120.5 . .
O5 C18 O6 124.8(15) . .
O5 C18 C19 118.8(15) . .
O6 C18 C19 116.5(13) . .
C20 C19 C34 120.0(13) . .
C20 C19 C18 120.9(13) . .
C34 C19 C18 119.1(12) . .
C19 C20 C21 121.3(14) . .
C19 C20 H20 119.4 . .
C21 C20 H20 119.4 . .
C22 C21 C20 118.3(13) . .
C22 C21 H21 120.8 . .
C20 C21 H21 120.8 . .
C33 C22 C21 120.2(13) . .
C33 C22 C23 109.4(13) . .
C21 C22 C23 130.4(13) . .
C24 C23 C29 120.4(13) . .
C24 C23 C22 131.4(14) . .
C29 C23 C22 108.2(12) . .
C23 C24 C25 119.5(13) . .
C23 C24 H24 120.2 . .
C25 C24 H24 120.2 . .
C26 C25 C24 119.6(13) . .
C26 C25 H25 120.2 . .
C24 C25 H25 120.2 . .
C25 C26 C28 122.1(13) . .
C25 C26 C27 120.5(12) . .
C28 C26 C27 117.3(13) . .
O8 C27 O7 119.8(12) . .
O8 C27 C26 121.5(12) . .
O7 C27 C26 118.6(12) . .
O8 C27 Sm1 60.6(7) . .
O7 C27 Sm1 59.3(6) . .
C26 C27 Sm1 177.7(9) . .
C29 C28 C26 116.6(13) . .
C29 C28 H28 121.7 . .
C26 C28 H28 121.7 . .
C23 C29 C28 121.7(13) . .
C23 C29 C30 111.3(12) . .
C28 C29 C30 127.0(13) . .
C33 C30 C31 111.5(13) . .
C33 C30 C29 100.7(11) . .
C31 C30 C29 111.4(12) . .
C33 C30 C32 112.4(12) . .
C31 C30 C32 109.2(14) . .
C29 C30 C32 111.5(12) . .
C30 C31 H31A 109.5 . .
C30 C31 H31B 108.7 . .
H31A C31 H31B 109.5 . .
C30 C31 H31C 109.9 . .
H31A C31 H31C 109.9 . .
H31B C31 H31C 109.3 . .
C30 C32 H32A 109.0 . .
C30 C32 H32B 111.0 . .
H32A C32 H32B 109.3 . .
C30 C32 H32C 108.7 . .
H32A C32 H32C 109.8 . .
H32B C32 H32C 109.0 . .
C34 C33 C22 121.1(13) . .
C34 C33 C30 128.4(13) . .
C22 C33 C30 110.4(12) . .
C33 C34 C19 119.0(12) . .
C33 C34 H34 120.5 . .
C19 C34 H34 120.5 . .
O10 C35 O9 122.6(11) . .
O10 C35 C36 118.7(12) . .
O9 C35 C36 118.6(12) . .
O10 C35 Sm1 61.4(6) . .
O9 C35 Sm1 61.3(6) . .
C36 C35 Sm1 174.1(9) . .
C51 C36 C37 120.7(11) . .
C51 C36 C35 119.2(12) . .
C37 C36 C35 120.0(11) . .
C38 C37 C36 120.1(12) . .
C38 C37 H37 120.0 . .
C36 C37 H37 120.0 . .
C39 C38 C37 119.9(12) . .
C39 C38 H38 120.0 . .
C37 C38 H38 120.0 . .
C38 C39 C50 120.1(11) . .
C38 C39 C40 132.4(12) . .
C50 C39 C40 107.3(11) . .
C41 C40 C46 120.6(12) . .
C41 C40 C39 130.8(12) . .
C46 C40 C39 108.7(11) . .
C40 C41 C42 117.7(13) . .
C40 C41 H41 121.2 . .
C42 C41 H41 121.2 . .
C43 C42 C41 122.6(12) . .
C43 C42 H42 118.7 . .
C41 C42 H42 118.7 . .
C42 C43 C45 118.7(12) . .
C42 C43 C44 123.2(12) . .
C45 C43 C44 118.1(13) . .
O12 C44 O11 120.7(12) . .
O12 C44 C43 120.1(12) . .
O11 C44 C43 119.2(14) . .
O12 C44 Sm2 58.5(7) . .
O11 C44 Sm2 62.2(7) . .
C43 C44 Sm2 178.5(11) . .
C46 C45 C43 120.5(13) . .
C46 C45 H45 119.7 . .
C43 C45 H45 119.7 . .
C45 C46 C40 119.9(12) . .
C45 C46 C47 129.4(12) . .
C40 C46 C47 110.7(10) . .
C50 C47 C49 110.9(11) . .
C50 C47 C48 113.4(11) . .
C49 C47 C48 110.3(13) . .
C50 C47 C46 101.0(10) . .
C49 C47 C46 109.7(11) . .
C48 C47 C46 111.0(11) . .
C47 C48 H48A 110.1 . .
C47 C48 H48B 109.6 . .
H48A C48 H48B 109.6 . .
C47 C48 H48C 108.4 . .
H48A C48 H48C 109.8 . .
H48B C48 H48C 109.2 . .
C47 C49 H49A 109.8 . .
C47 C49 H49B 108.2 . .
H49A C49 H49B 109.5 . .
C47 C49 H49C 109.9 . .
H49A C49 H49C 109.7 . .
H49B C49 H49C 109.7 . .
C51 C50 C39 119.9(12) . .
C51 C50 C47 127.8(12) . .
C39 C50 C47 112.2(10) . .
C36 C51 C50 119.1(12) . .
C36 C51 H51 120.4 . .
C50 C51 H51 120.4 . .
C53 C52 H52A 104.3 . .
C53 C52 H52B 110.3 . .
H52A C52 H52B 109.6 . .
C53 C52 H52C 113.7 . .
H52A C52 H52C 109.5 . .
H52B C52 H52C 109.3 . .
O14 C53 N2 125(2) . .
O14 C53 C52 121(2) . .
N2 C53 C52 114(2) . .
N2 C54 H54A 111.9 . .
N2 C54 H54B 108.7 . .
H54A C54 H54B 110.1 . .
N2 C54 H54C 107.7 . .
H54A C54 H54C 109.0 . .
H54B C54 H54C 109.4 . .
N2 C55 H55A 112.1 . .
N2 C55 H55B 104.5 . .
H55A C55 H55B 108.9 . .
N2 C55 H55C 111.6 . .
H55A C55 H55C 109.5 . .
H55B C55 H55C 110.1 . .
C57 C56 H56A 110.2 . .
C57 C56 H56B 108.6 . .
H56A C56 H56B 109.1 . .
C57 C56 H56C 109.9 . .
H56A C56 H56C 109.2 . .
H56B C56 H56C 109.9 . .
N1 C57 O15 146(6) . .
N1 C57 C56 102(4) . .
O15 C57 C56 112(4) . .
N1 C58 H58A 108.7 . .
N1 C58 H58B 109.8 . .
H58A C58 H58B 109.5 . .
N1 C58 H58C 110.2 . .
H58A C58 H58C 110.0 . .
H58B C58 H58C 108.6 . .
N1 C59 H59A 103.3 . .
N1 C59 H59B 116.4 . .
H59A C59 H59B 109.6 . .
N1 C59 H59C 108.5 . .
H59A C59 H59C 108.9 . .
H59B C59 H59C 109.8 . .
C57 N1 C59 147(6) . .
C57 N1 C58 103(4) . .
C59 N1 C58 110(4) . .
C53 N2 C54 130(3) . .
C53 N2 C55 110(2) . .
C54 N2 C55 120(3) . .
C1 O1 Sm2 115.9(10) . 1_464
C1 O2 Sm2 176.8(11) . 2_556
C10 O3 Sm1 141.9(10) . 2_666
C10 O4 Sm1 142.7(9) . .
C18 O5 Sm2 136.1(10) . 1_454
C18 O6 Sm2 131.1(10) . 2_546
C27 O7 Sm1 93.7(7) . .
C27 O8 Sm1 93.0(8) . .
C35 O9 Sm1 92.2(8) . .
C35 O10 Sm1 92.3(8) . .
C44 O11 Sm2 91.0(9) . .
C44 O12 Sm2 95.0(8) . .
C53 O14 Sm1 148.2(12) . .

loop_
_geom_bond_atom_site_label_1
_geom_bond_atom_site_label_2
_geom_bond_distance
_geom_bond_site_symmetry_2
Sm1 O4 2.354(8) .
Sm1 O14 2.356(10) .
Sm1 O3 2.378(10) 2_666
Sm1 O7 2.415(9) .
Sm1 O13 2.433(11) .
Sm1 O8 2.444(11) .
Sm1 O9 2.461(9) .
Sm1 O10 2.463(9) .
Sm1 C27 2.802(13) .
Sm1 C35 2.803(12) .
Sm2 O2 2.343(11) 2_556
Sm2 O5 2.348(10) 1_656
Sm2 O20 2.35(3) .
Sm2 O6 2.361(10) 2_546
Sm2 O1 2.395(10) 1_646
Sm2 O12 2.422(9) .
Sm2 O11 2.504(10) .
Sm2 O19 2.61(4) .
Sm2 C44 2.830(13) .
C1 O2 1.244(18) .
C1 O1 1.249(18) .
C1 C2 1.522(18) .
C2 C17 1.37(2) .
C2 C3 1.38(2) .
C3 C4 1.376(19) .
C3 H3 0.9300 .
C4 C5 1.413(19) .
C4 H4 0.9300 .
C5 C16 1.386(18) .
C5 C6 1.473(17) .
C6 C7 1.399(17) .
C6 C12 1.404(19) .
C7 C8 1.378(19) .
C7 H7 0.9300 .
C8 C9 1.386(19) .
C8 H8 0.9300 .
C9 C11 1.400(17) .
C9 C10 1.487(18) .
C10 O3 1.256(16) .
C10 O4 1.272(15) .
C11 C12 1.349(18) .
C11 H11 0.9300 .
C12 C13 1.517(17) .
C13 C16 1.51(2) .
C13 C15 1.53(2) .
C13 C14 1.56(2) .
C14 H14A 0.9613 .
C14 H14B 0.9550 .
C14 H14C 0.9679 .
C15 H15A 0.9676 .
C15 H15B 0.9547 .
C15 H15C 0.9618 .
C16 C17 1.391(18) .
C17 H17 0.9300 .
C18 O5 1.235(18) .
C18 O6 1.275(19) .
C18 C19 1.49(2) .
C19 C20 1.38(2) .
C19 C34 1.407(19) .
C20 C21 1.40(2) .
C20 H20 0.9300 .
C21 C22 1.40(2) .
C21 H21 0.9300 .
C22 C33 1.395(19) .
C22 C23 1.46(2) .
C23 C24 1.371(19) .
C23 C29 1.383(19) .
C24 C25 1.40(2) .
C24 H24 0.9300 .
C25 C26 1.37(2) .
C25 H25 0.9300 .
C26 C28 1.408(19) .
C26 C27 1.503(19) .
C27 O8 1.249(15) .
C27 O7 1.272(15) .
C28 C29 1.390(19) .
C28 H28 0.9300 .
C29 C30 1.539(19) .
C30 C33 1.52(2) .
C30 C31 1.53(2) .
C30 C32 1.54(2) .
C31 H31A 0.9656 .
C31 H31B 0.9545 .
C31 H31C 0.9674 .
C32 H32A 0.9677 .
C32 H32B 0.9541 .
C32 H32C 0.9585 .
C33 C34 1.372(19) .
C34 H34 0.9300 .
C35 O10 1.245(16) .
C35 O9 1.253(16) .
C35 C36 1.534(16) .
C36 C51 1.371(18) .
C36 C37 1.398(18) .
C37 C38 1.375(17) .
C37 H37 0.9300 .
C38 C39 1.374(18) .
C38 H38 0.9300 .
C39 C50 1.401(17) .
C39 C40 1.473(17) .
C40 C41 1.392(18) .
C40 C46 1.400(18) .
C41 C42 1.394(18) .
C41 H41 0.9300 .
C42 C43 1.36(2) .
C42 H42 0.9300 .
C43 C45 1.409(18) .
C43 C44 1.498(18) .
C44 O12 1.269(18) .
C44 O11 1.274(17) .
C45 C46 1.360(17) .
C45 H45 0.9300 .
C46 C47 1.527(17) .
C47 C50 1.504(18) .
C47 C49 1.515(19) .
C47 C48 1.53(2) .
C48 H48A 0.9695 .
C48 H48B 0.9615 .
C48 H48C 0.9557 .
C49 H49A 0.9586 .
C49 H49B 0.9623 .
C49 H49C 0.9695 .
C50 C51 1.395(17) .
C51 H51 0.9300 .
C52 C53 1.53(3) .
C52 H52A 0.9551 .
C52 H52B 0.9676 .
C52 H52C 0.9615 .
C53 O14 1.24(2) .
C53 N2 1.24(3) .
C54 N2 1.46(3) .
C54 H54A 0.9631 .
C54 H54B 0.9679 .
C54 H54C 0.9533 .
C55 N2 1.59(4) .
C55 H55A 0.9639 .
C55 H55B 0.9610 .
C55 H55C 0.9598 .
C56 C57 1.76(5) .
C56 H56A 0.9535 .
C56 H56B 0.9670 .
C56 H56C 0.9604 .
C57 N1 1.07(4) .
C57 O15 1.21(3) .
C58 N1 1.72(5) .
C58 H58A 0.9631 .
C58 H58B 0.9560 .
C58 H58C 0.9619 .
C59 N1 1.45(3) .
C59 H59A 0.9583 .
C59 H59B 0.9695 .
C59 H59C 0.9553 .
O1 Sm2 2.395(9) 1_464
O2 Sm2 2.343(11) 2_556
O3 Sm1 2.378(10) 2_666
O5 Sm2 2.348(10) 1_454
O6 Sm2 2.361(10) 2_546
